data_4085077
loop_
_publ_author_name
'Tahara, Keishiro'
'Terashita, Nazuna'
'Akita, Tetsuhiro'
'Katao, Shohei'
'Kikuchi, Jun-ichi'
'Tokunaga, Ken'

_publ_section_title
;
 Electrochemistry, Charge Transfer Properties, and Theoretical
 Investigation of a Macrocyclic Boronate Dimer of
 1&#x2032;,1&#x2034;-Biferrocenediboronic Acid and Related Ferrocenyl
 Boronate Complexes
;
_journal_issue 1
_journal_name_full Organometallics
_journal_page_first 299
_journal_paper_doi 10.1021/om501129a
_journal_volume 34
_journal_year 2015
_chemical_formula_moiety 'C22 H18 Fe2 O2'
_chemical_formula_sum 'C22 H18 Fe2 O2'
_chemical_formula_weight 426.08
_space_group_IT_number 14
_symmetry_cell_setting monoclinic
_symmetry_Int_Tables_number 14
_symmetry_space_group_name_Hall '-P 2ybc'
_symmetry_space_group_name_H-M 'P 1 21/c 1'
_atom_sites_solution_hydrogens geom
_atom_sites_solution_primary direct
_atom_sites_solution_secondary difmap
_cell_angle_alpha 90.0000
_cell_angle_beta 99.9694(7)
_cell_angle_gamma 90.0000
_cell_formula_units_Z 2
_cell_length_a 8.8489(3)
_cell_length_b 7.33479(14)
_cell_length_c 12.5223(3)
_cell_measurement_reflns_used 7176
_cell_measurement_temperature 123
_cell_measurement_theta_max 27.48
_cell_measurement_theta_min 3.09
_cell_volume 800.49(4)
_computing_cell_refinement 'RAPID AUTO'
_computing_data_collection 'RAPID AUTO (Rigaku, ????)'
_computing_data_reduction 'RAPID AUTO'
_computing_molecular_graphics 'CrystalStructure 4.0'
_computing_publication_material 'CrystalStructure 4.0 (Rigaku, 2010)'
_computing_structure_refinement 'SHELXL97 (Sheldrick, 2008)'
_computing_structure_solution 'Il Milione (Burla, et al., 2007)'
_diffrn_ambient_temperature 123
_diffrn_detector_area_resol_mean 10.000
_diffrn_measured_fraction_theta_full 0.999
_diffrn_measured_fraction_theta_max 0.999
_diffrn_measurement_device_type 'Rigaku R-AXIS RAPID'
_diffrn_measurement_method \w
_diffrn_radiation_type 'Mo K\a'
_diffrn_radiation_wavelength 0.71075
_diffrn_reflns_av_R_equivalents 0.0217
_diffrn_reflns_limit_h_max 11
_diffrn_reflns_limit_h_min -11
_diffrn_reflns_limit_k_max 8
_diffrn_reflns_limit_k_min -9
_diffrn_reflns_limit_l_max 16
_diffrn_reflns_limit_l_min -14
_diffrn_reflns_number 7756
_diffrn_reflns_theta_full 27.48
_diffrn_reflns_theta_max 27.48
_diffrn_standards_number 0
_exptl_absorpt_coefficient_mu 1.824
_exptl_absorpt_correction_T_max 0.880
_exptl_absorpt_correction_T_min 0.707
_exptl_absorpt_correction_type multi-scan
_exptl_absorpt_process_details 'ABSCOR (Rigaku, 1995)'
_exptl_crystal_colour orange
_exptl_crystal_density_diffrn 1.768
_exptl_crystal_density_method 'not measured'
_exptl_crystal_description block
_exptl_crystal_F_000 436.00
_exptl_crystal_size_max 0.130
_exptl_crystal_size_mid 0.100
_exptl_crystal_size_min 0.070
_refine_diff_density_max 1.150
_refine_diff_density_min -0.490
_refine_ls_extinction_method none
_refine_ls_goodness_of_fit_ref 1.075
_refine_ls_hydrogen_treatment constr
_refine_ls_number_parameters 118
_refine_ls_number_reflns 1834
_refine_ls_number_restraints 0
_refine_ls_R_factor_gt 0.0337
_refine_ls_shift/su_max 0.000
_refine_ls_structure_factor_coef Fsqd
_refine_ls_weighting_details 'w = 1/[\s^2^(Fo^2^)+(0.0750P)^2^+0.3700P] where P=(Fo^2^+2Fc^2^)/3'
_refine_ls_weighting_scheme calc
_refine_ls_wR_factor_ref 0.0984
_reflns_number_gt 1759
_reflns_number_total 1834
_reflns_threshold_expression F^2^>2.0\s(F^2^)
_cod_data_source_file om501129a_si_003.cif
_cod_data_source_block (CHO)2BiFc
_cod_depositor_comments 'Adding full bibliography for 4085076--4085078.cif.'
_cod_database_code 4085077

loop_
_symmetry_equiv_pos_site_id
_symmetry_equiv_pos_as_xyz
1 +X,+Y,+Z
2 -X,1/2+Y,1/2-Z
3 -X,-Y,-Z
4 +X,1/2-Y,1/2+Z

loop_
_atom_site_label
_atom_site_type_symbol
_atom_site_fract_x
_atom_site_fract_y
_atom_site_fract_z
_atom_site_U_iso_or_equiv
_atom_site_adp_type
_atom_site_occupancy
_atom_site_symmetry_multiplicity
_atom_site_calc_flag
_atom_site_refinement_flags
Fe1 Fe 0.19945(2) 0.19564(3) 0.424128(18) 0.01041(14) Uani 1.0 4 d .
O1 O 0.59676(18) 0.19442(19) 0.33949(13) 0.0259(4) Uani 1.0 4 d .
C1 C 0.40881(19) 0.2322(3) 0.52077(14) 0.0144(4) Uani 1.0 4 d .
C2 C 0.2913(2) 0.3010(3) 0.57350(14) 0.0185(5) Uani 1.0 4 d .
C3 C 0.2104(2) 0.4398(3) 0.50718(17) 0.0213(4) Uani 1.0 4 d .
C4 C 0.2760(2) 0.4580(3) 0.41260(16) 0.0189(4) Uani 1.0 4 d .
C5 C 0.4011(2) 0.3305(3) 0.42069(15) 0.0143(4) Uani 1.0 4 d .
C6 C 0.18220(19) -0.0174(3) 0.31716(14) 0.0154(4) Uani 1.0 4 d .
C7 C 0.1618(2) -0.0797(3) 0.42166(13) 0.0137(4) Uani 1.0 4 d .
C8 C 0.03111(18) 0.0116(2) 0.45043(13) 0.0121(4) Uani 1.0 4 d .
C9 C -0.02682(18) 0.1333(3) 0.36289(13) 0.0138(4) Uani 1.0 4 d .
C10 C 0.06584(19) 0.1147(3) 0.28107(13) 0.0150(4) Uani 1.0 4 d .
C11 C 0.4932(3) 0.3041(3) 0.33655(16) 0.0183(4) Uani 1.0 4 d .
H11 H 0.4706 0.3789 0.2739 0.0219 Uiso 1.0 4 calc R
H1 H 0.4797 0.1384 0.5468 0.0173 Uiso 1.0 4 calc R
H2 H 0.2700 0.2613 0.6416 0.0223 Uiso 1.0 4 calc R
H3 H 0.1265 0.5085 0.5238 0.0255 Uiso 1.0 4 calc R
H4 H 0.2434 0.5396 0.3543 0.0226 Uiso 1.0 4 calc R
H6 H 0.2595 -0.0567 0.2784 0.0185 Uiso 1.0 4 calc R
H7 H 0.2242 -0.1668 0.4649 0.0164 Uiso 1.0 4 calc R
H9 H -0.1123 0.2126 0.3601 0.0165 Uiso 1.0 4 calc R
H10 H 0.0526 0.1789 0.2142 0.0180 Uiso 1.0 4 calc R

loop_
_atom_site_aniso_label
_atom_site_aniso_U_11
_atom_site_aniso_U_22
_atom_site_aniso_U_33
_atom_site_aniso_U_12
_atom_site_aniso_U_13
_atom_site_aniso_U_23
Fe1 0.00879(19) 0.01049(19) 0.0120(2) -0.00096(7) 0.00203(12) -0.00034(7)
O1 0.0172(8) 0.0361(9) 0.0258(8) -0.0002(5) 0.0074(6) -0.0038(6)
C1 0.0110(8) 0.0158(8) 0.0156(8) -0.0023(7) 0.0000(6) -0.0019(7)
C2 0.0153(11) 0.0255(13) 0.0150(11) -0.0046(6) 0.0031(9) -0.0076(6)
C3 0.0156(9) 0.0162(9) 0.0319(10) -0.0026(7) 0.0038(7) -0.0092(7)
C4 0.0167(8) 0.0109(8) 0.0275(10) -0.0021(6) -0.0003(7) -0.0006(7)
C5 0.0112(8) 0.0132(8) 0.0183(9) -0.0042(6) 0.0018(7) -0.0011(6)
C6 0.0137(8) 0.0161(8) 0.0171(8) -0.0045(6) 0.0042(6) -0.0055(6)
C7 0.0130(8) 0.0112(8) 0.0173(9) -0.0016(6) 0.0040(6) -0.0019(6)
C8 0.0104(7) 0.0118(8) 0.0141(8) -0.0033(6) 0.0023(6) -0.0009(6)
C9 0.0097(7) 0.0165(9) 0.0146(8) -0.0022(6) 0.0008(6) 0.0009(6)
C10 0.0142(8) 0.0193(9) 0.0117(8) -0.0046(6) 0.0024(6) -0.0007(6)
C11 0.0145(9) 0.0246(10) 0.0160(9) -0.0082(6) 0.0032(7) -0.0005(6)

loop_
_atom_type_symbol
_atom_type_description
_atom_type_scat_dispersion_real
_atom_type_scat_dispersion_imag
_atom_type_scat_source
C C 0.0033 0.0016
;
International Tables for Crystallography
(1992, Vol. C, Tables 4.2.6.8 and 6.1.1.4)
;
H H 0.0000 0.0000
;
International Tables for Crystallography
(1992, Vol. C, Table 6.1.1.4)
;
Fe Fe 0.3463 0.8444
;
International Tables for Crystallography
(1992, Vol. C, Tables 4.2.6.8 and 6.1.1.4)
;
O O 0.0106 0.0060
;
International Tables for Crystallography
(1992, Vol. C, Tables 4.2.6.8 and 6.1.1.4)
;

loop_
_geom_angle_atom_site_label_1
_geom_angle_atom_site_label_2
_geom_angle_atom_site_label_3
_geom_angle
_geom_angle_publ_flag
_geom_angle_site_symmetry_1
_geom_angle_site_symmetry_3
C1 Fe1 C2 40.41(8) yes . .
C1 Fe1 C3 68.27(8) yes . .
C1 Fe1 C4 69.09(7) yes . .
C1 Fe1 C5 41.09(8) yes . .
C1 Fe1 C6 116.38(7) yes . .
C1 Fe1 C7 105.45(7) yes . .
C1 Fe1 C8 126.26(7) yes . .
C1 Fe1 C9 165.30(7) yes . .
C1 Fe1 C10 151.39(8) yes . .
C2 Fe1 C3 40.47(8) yes . .
C2 Fe1 C4 68.20(8) yes . .
C2 Fe1 C5 68.22(8) yes . .
C2 Fe1 C6 148.77(7) yes . .
C2 Fe1 C7 114.97(7) yes . .
C2 Fe1 C8 106.33(7) yes . .
C2 Fe1 C9 128.70(8) yes . .
C2 Fe1 C10 167.99(8) yes . .
C3 Fe1 C4 40.12(9) yes . .
C3 Fe1 C5 68.06(8) yes . .
C3 Fe1 C6 169.60(8) yes . .
C3 Fe1 C7 148.98(8) yes . .
C3 Fe1 C8 117.13(8) yes . .
C3 Fe1 C9 109.67(7) yes . .
C3 Fe1 C10 131.23(7) yes . .
C4 Fe1 C5 41.10(7) yes . .
C4 Fe1 C6 131.12(8) yes . .
C4 Fe1 C7 168.15(8) yes . .
C4 Fe1 C8 150.92(7) yes . .
C4 Fe1 C9 119.41(7) yes . .
C4 Fe1 C10 110.87(8) yes . .
C5 Fe1 C6 108.76(8) yes . .
C5 Fe1 C7 128.08(7) yes . .
C5 Fe1 C8 165.56(7) yes . .
C5 Fe1 C9 152.97(7) yes . .
C5 Fe1 C10 119.54(8) yes . .
C6 Fe1 C7 40.81(7) yes . .
C6 Fe1 C8 68.50(7) yes . .
C6 Fe1 C9 68.33(7) yes . .
C6 Fe1 C10 40.77(7) yes . .
C7 Fe1 C8 40.72(7) yes . .
C7 Fe1 C9 68.38(7) yes . .
C7 Fe1 C10 68.55(7) yes . .
C8 Fe1 C9 40.58(7) yes . .
C8 Fe1 C10 68.33(7) yes . .
C9 Fe1 C10 40.45(7) yes . .
Fe1 C1 C2 70.14(10) yes . .
Fe1 C1 C5 69.44(10) yes . .
C2 C1 C5 107.44(15) yes . .
Fe1 C2 C1 69.45(10) yes . .
Fe1 C2 C3 70.06(11) yes . .
C1 C2 C3 108.51(17) yes . .
Fe1 C3 C2 69.46(11) yes . .
Fe1 C3 C4 69.52(11) yes . .
C2 C3 C4 108.57(17) yes . .
Fe1 C4 C3 70.36(11) yes . .
Fe1 C4 C5 69.21(10) yes . .
C3 C4 C5 107.57(16) yes . .
Fe1 C5 C1 69.47(10) yes . .
Fe1 C5 C4 69.69(11) yes . .
Fe1 C5 C11 123.47(13) yes . .
C1 C5 C4 107.89(17) yes . .
C1 C5 C11 128.14(16) yes . .
C4 C5 C11 123.86(17) yes . .
Fe1 C6 C7 69.58(10) yes . .
Fe1 C6 C10 69.97(10) yes . .
C7 C6 C10 107.98(16) yes . .
Fe1 C7 C6 69.61(10) yes . .
Fe1 C7 C8 70.86(10) yes . .
C6 C7 C8 108.43(14) yes . .
Fe1 C8 C7 68.42(10) yes . .
Fe1 C8 C8 126.83(11) yes . 3_556
Fe1 C8 C9 69.30(10) yes . .
C7 C8 C8 126.96(14) yes . 3_556
C7 C8 C9 107.14(15) yes . .
C8 C8 C9 125.90(15) yes 3_556 .
Fe1 C9 C8 70.12(9) yes . .
Fe1 C9 C10 69.33(9) yes . .
C8 C9 C10 108.37(15) yes . .
Fe1 C10 C6 69.26(9) yes . .
Fe1 C10 C9 70.22(9) yes . .
C6 C10 C9 108.07(15) yes . .
O1 C11 C5 125.55(18) yes . .
Fe1 C1 H1 125.724 no . .
C2 C1 H1 126.275 no . .
C5 C1 H1 126.283 no . .
Fe1 C2 H2 126.323 no . .
C1 C2 H2 125.743 no . .
C3 C2 H2 125.747 no . .
Fe1 C3 H3 126.885 no . .
C2 C3 H3 125.715 no . .
C4 C3 H3 125.711 no . .
Fe1 C4 H4 125.796 no . .
C3 C4 H4 126.211 no . .
C5 C4 H4 126.214 no . .
Fe1 C6 H6 126.017 no . .
C7 C6 H6 126.006 no . .
C10 C6 H6 126.010 no . .
Fe1 C7 H7 125.334 no . .
C6 C7 H7 125.784 no . .
C8 C7 H7 125.787 no . .
Fe1 C9 H9 126.300 no . .
C8 C9 H9 125.814 no . .
C10 C9 H9 125.817 no . .
Fe1 C10 H10 126.127 no . .
C6 C10 H10 125.965 no . .
C9 C10 H10 125.965 no . .
O1 C11 H11 117.221 no . .
C5 C11 H11 117.225 no . .

loop_
_geom_bond_atom_site_label_1
_geom_bond_atom_site_label_2
_geom_bond_distance
_geom_bond_publ_flag
_geom_bond_site_symmetry_2
Fe1 C1 2.0475(16) yes .
Fe1 C2 2.0567(17) yes .
Fe1 C3 2.065(2) yes .
Fe1 C4 2.0536(18) yes .
Fe1 C5 2.0471(18) yes .
Fe1 C6 2.0463(18) yes .
Fe1 C7 2.0460(17) yes .
Fe1 C8 2.0785(17) yes .
Fe1 C9 2.0675(16) yes .
Fe1 C10 2.0557(16) yes .
O1 C11 1.215(3) yes .
C1 C2 1.418(3) yes .
C1 C5 1.437(3) yes .
C2 C3 1.426(3) yes .
C3 C4 1.412(3) yes .
C4 C5 1.440(3) yes .
C5 C11 1.453(3) yes .
C6 C7 1.427(3) yes .
C6 C10 1.429(3) yes .
C7 C8 1.435(3) yes .
C8 C8 1.453(3) yes 3_556
C8 C9 1.438(3) yes .
C9 C10 1.425(3) yes .
C1 H1 0.950 no .
C2 H2 0.950 no .
C3 H3 0.950 no .
C4 H4 0.950 no .
C6 H6 0.950 no .
C7 H7 0.950 no .
C9 H9 0.950 no .
C10 H10 0.950 no .
C11 H11 0.950 no .

loop_
_geom_contact_atom_site_label_1
_geom_contact_atom_site_label_2
_geom_contact_distance
_geom_contact_publ_flag
_geom_contact_site_symmetry_2
O1 C1 3.050(3) no .
C7 C9 3.159(3) no 3_556
O1 C1 3.590(3) no 3_656
O1 C3 3.558(3) no 3_666
O1 C7 3.465(3) no 3_656
O1 C9 3.323(3) no 1_655
C1 O1 3.590(3) no 3_656
C1 C4 3.582(3) no 3_666
C2 C10 3.594(3) no 4_555
C2 C11 3.543(3) no 3_666
C2 C11 3.550(3) no 4_555
C3 O1 3.558(3) no 3_666
C3 C11 3.530(3) no 3_666
C4 C1 3.582(3) no 3_666
C4 C5 3.587(3) no 3_666
C4 C7 3.546(3) no 1_565
C5 C4 3.587(3) no 3_666
C5 C5 3.462(3) no 3_666
C6 C9 3.531(3) no 2_545
C6 C10 3.561(3) no 2_545
C7 O1 3.465(3) no 3_656
C7 C4 3.546(3) no 1_545
C9 O1 3.323(3) no 1_455
C9 C6 3.531(3) no 2_555
C10 C2 3.594(3) no 4_554
C10 C6 3.561(3) no 2_555
C11 C2 3.543(3) no 3_666
C11 C2 3.550(3) no 4_554
C11 C3 3.530(3) no 3_666
Fe1 H11 3.5590 no .
O1 H1 2.9857 no .
O1 H6 3.4776 no .
C1 H11 3.4058 no .
C1 H3 3.2221 no .
C1 H4 3.2432 no .
C1 H7 3.3657 no .
C2 H4 3.2216 no .
C3 H1 3.2251 no .
C3 H9 3.5358 no .
C4 H11 2.7123 no .
C4 H1 3.2438 no .
C4 H2 3.2185 no .
C4 H10 3.5453 no .
C5 H2 3.2194 no .
C5 H3 3.2192 no .
C5 H6 3.4697 no .
C6 H9 3.2264 no .
C7 H1 3.3762 no .
C7 H9 3.2292 no .
C7 H9 3.0048 no 3_556
C7 H10 3.2266 no .
C8 H2 3.4351 no .
C8 H2 3.3718 no 3_556
C8 H6 3.2381 no .
C8 H7 2.8906 no 3_556
C8 H9 2.8742 no 3_556
C8 H10 3.2383 no .
C9 H3 3.5394 no .
C9 H6 3.2267 no .
C9 H7 3.2293 no .
C9 H7 3.0112 no 3_556
C10 H4 3.5389 no .
C10 H7 3.2262 no .
C11 H1 2.9212 no .
C11 H4 2.8447 no .
C11 H6 3.3600 no .
H11 H4 2.6732 no .
H1 H2 2.5347 no .
H1 H7 3.2203 no .
H2 H3 2.5352 no .
H3 H4 2.5282 no .
H3 H9 3.4464 no .
H4 H10 3.4498 no .
H6 H7 2.5406 no .
H6 H10 2.5453 no .
H7 H9 2.5790 no 3_556
H9 H10 2.5391 no .
O1 H11 2.7267 no 2_645
O1 H1 2.9625 no 3_656
O1 H2 3.5385 no 3_656
O1 H2 3.4825 no 4_554
O1 H3 3.4964 no 3_666
O1 H4 3.2191 no 2_645
O1 H6 2.7888 no 2_655
O1 H7 2.6849 no 3_656
O1 H9 2.5462 no 1_655
C1 H11 3.2264 no 4_555
C1 H1 3.0608 no 3_656
C1 H7 3.2567 no 3_656
C2 H11 3.4944 no 3_666
C2 H11 3.0294 no 4_555
C2 H6 3.2296 no 4_555
C2 H10 2.9796 no 4_555
C3 H3 2.9633 no 3_566
C3 H6 3.4566 no 4_555
C3 H7 2.9403 no 1_565
C3 H9 3.2430 no 3_566
C3 H10 3.2688 no 4_555
C4 H7 2.8835 no 1_565
C4 H10 3.4642 no 2_555
C5 H1 3.5997 no 3_656
C5 H2 3.5513 no 4_554
C5 H7 3.5839 no 3_656
C6 H11 3.5398 no 2_645
C6 H1 3.2981 no 3_656
C6 H2 3.0916 no 4_554
C6 H4 3.3136 no 1_545
C6 H9 2.9589 no 2_545
C6 H10 3.0248 no 2_545
C7 H1 3.1578 no 3_656
C7 H3 3.3163 no 1_545
C7 H4 3.0399 no 1_545
C7 H10 2.9174 no 2_545
C8 H10 3.1974 no 2_545
C9 H3 3.1822 no 3_566
C9 H4 3.1200 no 2_545
C9 H6 3.3582 no 2_555
C9 H10 3.4663 no 2_545
C10 H2 2.8697 no 4_554
C10 H3 3.4758 no 4_554
C10 H4 3.0096 no 2_545
C10 H9 3.4989 no 2_545
C10 H10 3.3675 no 2_545
C11 H11 3.4487 no 2_645
C11 H1 3.5497 no 3_656
C11 H2 2.9023 no 4_554
C11 H6 2.9984 no 2_655
C11 H7 3.3609 no 3_656
C11 H9 3.5164 no 1_655
H11 O1 2.7267 no 2_655
H11 C1 3.2264 no 4_554
H11 C2 3.4944 no 3_666
H11 C2 3.0294 no 4_554
H11 C6 3.5398 no 2_655
H11 C11 3.4487 no 2_655
H11 H1 2.8612 no 4_554
H11 H2 3.5375 no 3_666
H11 H2 2.4362 no 4_554
H11 H6 2.6258 no 2_655
H1 O1 2.9625 no 3_656
H1 C1 3.0608 no 3_656
H1 C5 3.5997 no 3_656
H1 C6 3.2981 no 3_656
H1 C7 3.1578 no 3_656
H1 C11 3.5497 no 3_656
H1 H11 2.8612 no 4_555
H1 H1 2.4024 no 3_656
H1 H4 3.4735 no 3_666
H1 H6 2.9540 no 3_656
H1 H7 2.6578 no 3_656
H2 O1 3.5385 no 3_656
H2 O1 3.4825 no 4_555
H2 C5 3.5513 no 4_555
H2 C6 3.0916 no 4_555
H2 C10 2.8697 no 4_555
H2 C11 2.9023 no 4_555
H2 H11 3.5375 no 3_666
H2 H11 2.4362 no 4_555
H2 H4 3.4981 no 4_555
H2 H6 2.7741 no 4_555
H2 H10 2.3083 no 4_555
H3 O1 3.4964 no 3_666
H3 C3 2.9633 no 3_566
H3 C7 3.3163 no 1_565
H3 C9 3.1822 no 3_566
H3 C10 3.4758 no 4_555
H3 H3 2.2180 no 3_566
H3 H6 3.2210 no 4_555
H3 H7 2.6807 no 1_565
H3 H9 2.5254 no 3_566
H3 H10 3.3649 no 2_555
H3 H10 2.9229 no 4_555
H4 O1 3.2191 no 2_655
H4 C6 3.3136 no 1_565
H4 C7 3.0399 no 1_565
H4 C9 3.1200 no 2_555
H4 C10 3.0096 no 2_555
H4 H1 3.4735 no 3_666
H4 H2 3.4981 no 4_554
H4 H6 3.1199 no 1_565
H4 H7 2.5818 no 1_565
H4 H9 3.0134 no 2_555
H4 H10 2.8037 no 2_555
H6 O1 2.7888 no 2_645
H6 C2 3.2296 no 4_554
H6 C3 3.4566 no 4_554
H6 C9 3.3582 no 2_545
H6 C11 2.9984 no 2_645
H6 H11 2.6258 no 2_645
H6 H1 2.9540 no 3_656
H6 H2 2.7741 no 4_554
H6 H3 3.2210 no 4_554
H6 H4 3.1199 no 1_545
H6 H9 2.6045 no 2_545
H6 H10 3.3886 no 2_545
H7 O1 2.6849 no 3_656
H7 C1 3.2567 no 3_656
H7 C3 2.9403 no 1_545
H7 C4 2.8835 no 1_545
H7 C5 3.5839 no 3_656
H7 C11 3.3609 no 3_656
H7 H1 2.6578 no 3_656
H7 H3 2.6807 no 1_545
H7 H4 2.5818 no 1_545
H7 H10 3.2259 no 2_545
H9 O1 2.5462 no 1_455
H9 C3 3.2430 no 3_566
H9 C6 2.9589 no 2_555
H9 C10 3.4989 no 2_555
H9 C11 3.5164 no 1_455
H9 H3 2.5254 no 3_566
H9 H4 3.0134 no 2_545
H9 H6 2.6045 no 2_555
H10 C2 2.9796 no 4_554
H10 C3 3.2688 no 4_554
H10 C4 3.4642 no 2_545
H10 C6 3.0248 no 2_555
H10 C7 2.9174 no 2_555
H10 C8 3.1974 no 2_555
H10 C9 3.4663 no 2_555
H10 C10 3.3675 no 2_555
H10 H2 2.3083 no 4_554
H10 H3 3.3649 no 2_545
H10 H3 2.9229 no 4_554
H10 H4 2.8037 no 2_545
H10 H6 3.3886 no 2_555
H10 H7 3.2259 no 2_555

loop_
_geom_torsion_atom_site_label_1
_geom_torsion_atom_site_label_2
_geom_torsion_atom_site_label_3
_geom_torsion_atom_site_label_4
_geom_torsion
_geom_torsion_publ_flag
_geom_torsion_site_symmetry_1
_geom_torsion_site_symmetry_3
_geom_torsion_site_symmetry_4
C1 Fe1 C2 C1 0.00(8) no . . .
C1 Fe1 C2 C3 119.78(13) no . . .
C2 Fe1 C1 C2 0.00(8) no . . .
C2 Fe1 C1 C5 -118.42(13) no . . .
C1 Fe1 C3 C2 -37.28(8) no . . .
C1 Fe1 C3 C4 82.92(9) no . . .
C3 Fe1 C1 C2 37.33(8) no . . .
C3 Fe1 C1 C5 -81.08(9) no . . .
C1 Fe1 C4 C3 -80.70(8) no . . .
C1 Fe1 C4 C5 37.88(8) no . . .
C4 Fe1 C1 C2 80.53(9) no . . .
C4 Fe1 C1 C5 -37.89(8) no . . .
C1 Fe1 C5 C1 0.00(8) no . . .
C1 Fe1 C5 C4 -119.23(13) no . . .
C1 Fe1 C5 C11 122.89(17) no . . .
C5 Fe1 C1 C2 118.42(13) no . . .
C5 Fe1 C1 C5 0.00(8) no . . .
C1 Fe1 C6 C7 83.15(9) no . . .
C1 Fe1 C6 C10 -157.74(7) no . . .
C6 Fe1 C1 C2 -152.86(7) no . . .
C6 Fe1 C1 C5 88.72(9) no . . .
C1 Fe1 C7 C6 -112.65(8) no . . .
C1 Fe1 C7 C8 128.27(7) no . . .
C7 Fe1 C1 C2 -110.55(8) no . . .
C7 Fe1 C1 C5 131.03(8) no . . .
C1 Fe1 C8 C7 -69.78(10) no . . .
C1 Fe1 C8 C8 50.99(15) no . . 3_556
C1 Fe1 C8 C9 170.99(7) no . . .
C8 Fe1 C1 C2 -71.12(10) no . . .
C8 Fe1 C1 C5 170.46(7) no . . .
C1 Fe1 C10 C6 45.13(18) no . . .
C1 Fe1 C10 C9 164.38(12) no . . .
C10 Fe1 C1 C2 176.03(11) no . . .
C10 Fe1 C1 C5 57.61(17) no . . .
C2 Fe1 C3 C2 0.00(8) no . . .
C2 Fe1 C3 C4 120.20(14) no . . .
C3 Fe1 C2 C1 -119.78(14) no . . .
C3 Fe1 C2 C3 0.00(9) no . . .
C2 Fe1 C4 C3 -37.17(7) no . . .
C2 Fe1 C4 C5 81.41(8) no . . .
C4 Fe1 C2 C1 -82.93(9) no . . .
C4 Fe1 C2 C3 36.85(8) no . . .
C2 Fe1 C5 C1 37.88(7) no . . .
C2 Fe1 C5 C4 -81.35(8) no . . .
C2 Fe1 C5 C11 160.77(14) no . . .
C5 Fe1 C2 C1 -38.50(7) no . . .
C5 Fe1 C2 C3 81.28(8) no . . .
C2 Fe1 C6 C7 48.37(17) no . . .
C2 Fe1 C6 C10 167.48(11) no . . .
C6 Fe1 C2 C1 52.02(17) no . . .
C6 Fe1 C2 C3 171.80(11) no . . .
C2 Fe1 C7 C6 -154.69(7) no . . .
C2 Fe1 C7 C8 86.23(8) no . . .
C7 Fe1 C2 C1 84.63(9) no . . .
C7 Fe1 C2 C3 -155.59(7) no . . .
C2 Fe1 C8 C7 -109.52(7) no . . .
C2 Fe1 C8 C8 11.26(13) no . . 3_556
C2 Fe1 C8 C9 131.26(7) no . . .
C8 Fe1 C2 C1 127.34(7) no . . .
C8 Fe1 C2 C3 -112.88(8) no . . .
C2 Fe1 C9 C8 -67.57(11) no . . .
C2 Fe1 C9 C10 172.79(7) no . . .
C9 Fe1 C2 C1 166.14(7) no . . .
C9 Fe1 C2 C3 -74.08(11) no . . .
C3 Fe1 C4 C3 0.00(8) no . . .
C3 Fe1 C4 C5 118.58(13) no . . .
C4 Fe1 C3 C2 -120.20(13) no . . .
C4 Fe1 C3 C4 0.00(8) no . . .
C3 Fe1 C5 C1 81.64(9) no . . .
C3 Fe1 C5 C4 -37.59(8) no . . .
C3 Fe1 C5 C11 -155.46(14) no . . .
C5 Fe1 C3 C2 -81.71(9) no . . .
C5 Fe1 C3 C4 38.49(7) no . . .
C3 Fe1 C7 C6 173.94(10) no . . .
C3 Fe1 C7 C8 54.86(15) no . . .
C7 Fe1 C3 C2 46.63(17) no . . .
C7 Fe1 C3 C4 166.83(10) no . . .
C3 Fe1 C8 C7 -151.74(7) no . . .
C3 Fe1 C8 C8 -30.96(14) no . . 3_556
C3 Fe1 C8 C9 89.04(9) no . . .
C8 Fe1 C3 C2 83.46(9) no . . .
C8 Fe1 C3 C4 -156.34(6) no . . .
C3 Fe1 C9 C8 -109.09(9) no . . .
C3 Fe1 C9 C10 131.27(8) no . . .
C9 Fe1 C3 C2 127.15(8) no . . .
C9 Fe1 C3 C4 -112.65(8) no . . .
C3 Fe1 C10 C6 170.51(8) no . . .
C3 Fe1 C10 C9 -70.24(12) no . . .
C10 Fe1 C3 C2 167.57(7) no . . .
C10 Fe1 C3 C4 -72.23(11) no . . .
C4 Fe1 C5 C1 119.23(14) no . . .
C4 Fe1 C5 C4 0.00(9) no . . .
C4 Fe1 C5 C11 -117.87(17) no . . .
C5 Fe1 C4 C3 -118.58(13) no . . .
C5 Fe1 C4 C5 -0.00(8) no . . .
C4 Fe1 C6 C7 167.65(7) no . . .
C4 Fe1 C6 C10 -73.25(11) no . . .
C6 Fe1 C4 C3 171.97(7) no . . .
C6 Fe1 C4 C5 -69.45(11) no . . .
C4 Fe1 C8 C7 176.12(12) no . . .
C4 Fe1 C8 C8 -63.11(19) no . . 3_556
C4 Fe1 C8 C9 56.89(16) no . . .
C8 Fe1 C4 C3 47.30(17) no . . .
C8 Fe1 C4 C5 165.88(10) no . . .
C4 Fe1 C9 C8 -152.14(8) no . . .
C4 Fe1 C9 C10 88.22(10) no . . .
C9 Fe1 C4 C3 86.02(9) no . . .
C9 Fe1 C4 C5 -155.39(7) no . . .
C4 Fe1 C10 C6 129.47(8) no . . .
C4 Fe1 C10 C9 -111.28(8) no . . .
C10 Fe1 C4 C3 129.97(8) no . . .
C10 Fe1 C4 C5 -111.45(8) no . . .
C5 Fe1 C6 C7 127.10(7) no . . .
C5 Fe1 C6 C10 -113.79(8) no . . .
C6 Fe1 C5 C1 -108.92(8) no . . .
C6 Fe1 C5 C4 131.84(7) no . . .
C6 Fe1 C5 C11 13.97(14) no . . .
C5 Fe1 C7 C6 -73.61(10) no . . .
C5 Fe1 C7 C8 167.31(7) no . . .
C7 Fe1 C5 C1 -67.46(11) no . . .
C7 Fe1 C5 C4 173.31(7) no . . .
C7 Fe1 C5 C11 55.43(15) no . . .
C5 Fe1 C9 C8 170.83(13) no . . .
C5 Fe1 C9 C10 51.19(18) no . . .
C9 Fe1 C5 C1 172.17(12) no . . .
C9 Fe1 C5 C4 52.94(19) no . . .
C9 Fe1 C5 C11 -64.9(2) no . . .
C5 Fe1 C10 C6 84.77(9) no . . .
C5 Fe1 C10 C9 -155.98(7) no . . .
C10 Fe1 C5 C1 -152.31(7) no . . .
C10 Fe1 C5 C4 88.46(9) no . . .
C10 Fe1 C5 C11 -29.41(15) no . . .
C6 Fe1 C7 C6 -0.00(7) no . . .
C6 Fe1 C7 C8 -119.08(12) no . . .
C7 Fe1 C6 C7 -0.00(8) no . . .
C7 Fe1 C6 C10 119.10(13) no . . .
C6 Fe1 C8 C7 37.87(7) no . . .
C6 Fe1 C8 C8 158.64(13) no . . 3_556
C6 Fe1 C8 C9 -81.35(8) no . . .
C8 Fe1 C6 C7 -37.79(6) no . . .
C8 Fe1 C6 C10 81.32(8) no . . .
C6 Fe1 C9 C8 81.82(8) no . . .
C6 Fe1 C9 C10 -37.82(7) no . . .
C9 Fe1 C6 C7 -81.58(8) no . . .
C9 Fe1 C6 C10 37.52(7) no . . .
C6 Fe1 C10 C6 0.00(8) no . . .
C6 Fe1 C10 C9 119.25(13) no . . .
C10 Fe1 C6 C7 -119.10(13) no . . .
C10 Fe1 C6 C10 0.00(8) no . . .
C7 Fe1 C8 C7 -0.00(7) no . . .
C7 Fe1 C8 C8 120.77(15) no . . 3_556
C7 Fe1 C8 C9 -119.22(12) no . . .
C8 Fe1 C7 C6 119.08(11) no . . .
C8 Fe1 C7 C8 0.00(7) no . . .
C7 Fe1 C9 C8 37.76(7) no . . .
C7 Fe1 C9 C10 -81.88(8) no . . .
C9 Fe1 C7 C6 81.44(8) no . . .
C9 Fe1 C7 C8 -37.64(7) no . . .
C7 Fe1 C10 C6 -37.84(7) no . . .
C7 Fe1 C10 C9 81.41(8) no . . .
C10 Fe1 C7 C6 37.81(7) no . . .
C10 Fe1 C7 C8 -81.27(8) no . . .
C8 Fe1 C9 C8 -0.00(7) no . . .
C8 Fe1 C9 C10 -119.64(12) no . . .
C9 Fe1 C8 C7 119.22(12) no . . .
C9 Fe1 C8 C8 -120.01(16) no . . 3_556
C9 Fe1 C8 C9 0.00(8) no . . .
C8 Fe1 C10 C6 -81.78(8) no . . .
C8 Fe1 C10 C9 37.47(7) no . . .
C10 Fe1 C8 C7 81.87(8) no . . .
C10 Fe1 C8 C8 -157.36(14) no . . 3_556
C10 Fe1 C8 C9 -37.35(7) no . . .
C9 Fe1 C10 C6 -119.25(13) no . . .
C9 Fe1 C10 C9 0.00(8) no . . .
C10 Fe1 C9 C8 119.64(13) no . . .
C10 Fe1 C9 C10 0.00(8) no . . .
Fe1 C1 C2 Fe1 0.0 no . . .
Fe1 C1 C2 C3 -59.37(10) no . . .
Fe1 C1 C5 Fe1 0.0 no . . .
Fe1 C1 C5 C4 59.31(10) no . . .
Fe1 C1 C5 C11 -117.05(16) no . . .
C2 C1 C5 Fe1 -60.12(12) no . . .
C2 C1 C5 C4 -0.80(18) no . . .
C2 C1 C5 C11 -177.16(15) no . . .
C5 C1 C2 Fe1 59.67(12) no . . .
C5 C1 C2 C3 0.31(18) no . . .
Fe1 C2 C3 Fe1 0.0 no . . .
Fe1 C2 C3 C4 -58.66(11) no . . .
C1 C2 C3 Fe1 58.98(12) no . . .
C1 C2 C3 C4 0.32(19) no . . .
Fe1 C3 C4 Fe1 0.0 no . . .
Fe1 C3 C4 C5 -59.44(10) no . . .
C2 C3 C4 Fe1 58.63(13) no . . .
C2 C3 C4 C5 -0.82(19) no . . .
Fe1 C4 C5 Fe1 0.0 no . . .
Fe1 C4 C5 C1 -59.17(10) no . . .
Fe1 C4 C5 C11 117.38(15) no . . .
C3 C4 C5 Fe1 60.18(13) no . . .
C3 C4 C5 C1 1.00(18) no . . .
C3 C4 C5 C11 177.55(14) no . . .
Fe1 C5 C11 O1 -91.2(2) no . . .
C1 C5 C11 O1 -2.1(3) no . . .
C4 C5 C11 O1 -177.91(16) no . . .
Fe1 C6 C7 Fe1 -0.0 no . . .
Fe1 C6 C7 C8 60.49(9) no . . .
Fe1 C6 C10 Fe1 0.0 no . . .
Fe1 C6 C10 C9 -59.72(10) no . . .
C7 C6 C10 Fe1 59.42(12) no . . .
C7 C6 C10 C9 -0.31(18) no . . .
C10 C6 C7 Fe1 -59.66(12) no . . .
C10 C6 C7 C8 0.83(18) no . . .
Fe1 C7 C8 Fe1 0.0 no . . .
Fe1 C7 C8 C8 -120.61(14) no . . 3_556
Fe1 C7 C8 C9 58.68(9) no . . .
C6 C7 C8 Fe1 -59.71(12) no . . .
C6 C7 C8 C8 179.69(13) no . . 3_556
C6 C7 C8 C9 -1.02(17) no . . .
Fe1 C8 C8 C7 90.66(17) no . 3_556 3_556
Fe1 C8 C8 C9 -90.18(17) no . 3_556 3_556
Fe1 C8 C9 Fe1 0.0 no . . .
Fe1 C8 C9 C10 58.97(9) no . . .
C7 C8 C8 Fe1 -90.66(19) no . 3_556 3_556
C7 C8 C8 C9 -0.8(3) no . 3_556 3_556
C7 C8 C9 Fe1 -58.13(11) no . . .
C7 C8 C9 C10 0.84(17) no . . .
C8 C8 C9 Fe1 121.17(16) no 3_556 . .
C8 C8 C9 C10 -179.87(13) no 3_556 . .
C9 C8 C8 Fe1 90.18(19) no . 3_556 3_556
C9 C8 C8 C7 0.8(3) no . 3_556 3_556
Fe1 C9 C10 Fe1 0.0 no . . .
Fe1 C9 C10 C6 59.12(9) no . . .
C8 C9 C10 Fe1 -59.46(11) no . . .
C8 C9 C10 C6 -0.33(18) no . . .
